data_2102437
loop_
_publ_author_name
'Marsh, Richard E.'

_publ_section_title
;
 Space group <i>Cc</i>: an update
;
_journal_issue 2
_journal_name_full 'Acta Crystallographica Section B'
_journal_page_first 252
_journal_page_last 253
_journal_paper_doi 10.1107/S0108768104003878
_journal_volume 60
_journal_year 2004
_chemical_formula_moiety 'C24 H36 N2 O2 Cl2 Mo'
_chemical_formula_sum 'C24 H36 Cl2 Mo N2 O2'
_space_group_crystal_system monoclinic
_space_group_IT_number 15
_space_group_name_Hall '-C 2yc'
_space_group_name_H-M_alt 'C 1 2/c 1'
_audit_creation_method CRYM
_cell_angle_alpha 90
_cell_angle_beta 99.12
_cell_angle_gamma 90
_cell_formula_units_Z 4
_cell_length_a 17.5980
_cell_length_b 10.0198
_cell_length_c 14.9081
_cell_volume 2595.491
_cod_data_source_file bk0142.cif
_cod_data_source_block VIDCEQ
_cod_depositor_comments
;
 Updating space group information and adding the symmetry operation list.

 Antanas Vaitkus,
 2018-06-14

 Adding the _cell_formula_units_Z data item.

 Antanas Vaitkus,
 2017-08-05

  Added moiety chemical formula from Marsh (2004) paper.
  The summary chemical formula is calculated from moiety formula using
  AdHocParser
  (svn://www.crystallography.net/cod-tools/trunk/Formulae/AdHocParser.yp,
  revision 1441.)

  Andrius Merkys
  2013-11-11
;
_cod_original_sg_symbol_H-M C2/c
_cod_database_code 2102437

loop_
_space_group_symop_id
_space_group_symop_operation_xyz
1 x,y,z
2 -x,y,-z+1/2
3 -x,-y,-z
4 x,-y,z+1/2
5 x+1/2,y+1/2,z
6 -x+1/2,y+1/2,-z+1/2
7 -x+1/2,-y+1/2,-z
8 x+1/2,-y+1/2,z+1/2

loop_
_atom_site_label
_atom_site_type_symbol
_atom_site_fract_x
_atom_site_fract_y
_atom_site_fract_z
Mo1 Mo 0.00000 0.18154 0.25000
Cl1 Cl 0.07114 0.13670 0.12745
O1 O -0.06435 -0.01005 0.18770
N1 N -0.06860 0.28700 0.18965
C1 C -0.02030 -0.13100 0.20180
H1 H 0.01715 -0.13520 0.15985
H2 H -0.05445 -0.20855 0.19095
C3 C -0.10680 -0.00380 0.09660
H5 H -0.13605 0.07865 0.08885
H6 H -0.14180 -0.07905 0.08650
H7 H -0.07120 -0.00675 0.05320
C5 C -0.11215 0.39045 0.14645
C6 C -0.07520 0.49590 0.10770
C7 C -0.12060 0.58985 0.05625
H11 H -0.09740 0.65870 0.02755
C8 C -0.20030 0.58310 0.04665
H12 H -0.23025 0.64545 0.00995
C9 C -0.23555 0.48530 0.08955
H13 H -0.28940 0.48625 0.08515
C10 C -0.19360 0.38480 0.13960
C11 C 0.01170 0.50660 0.12205
H14 H 0.02820 0.54560 0.07805
H15 H 0.03205 0.43010 0.12740
H16 H 0.03040 0.55085 0.16995
C12 C -0.23185 0.27995 0.18970
H17 H -0.19485 0.20600 0.20530
C13 C -0.25000 0.33900 0.27810
H18 H -0.20275 0.36885 0.31510
H19 H -0.27420 0.27170 0.31085
H20 H -0.28465 0.41415 0.26460
C14 C -0.30485 0.22210 0.13295
H21 H -0.29180 0.18160 0.07830
H22 H -0.34195 0.29300 0.11655
H23 H -0.32685 0.15520 0.16820
